data_4514793
loop_
_publ_author_name
'Chen, Shuyou'
'Zhang, Min'
'Su, Rongchuan'
'Chen, Xingyu'
'Feng, Boya'
'Yang, Yudong'
'You, Jingsong'

_publ_section_title
;
 C2/C4 Regioselective Heteroarylation of Indoles by Tuning C--H Metalation
 Modes
;
_journal_issue 7
_journal_name_full 'ACS Catalysis'
_journal_page_first 6372
_journal_paper_doi 10.1021/acscatal.9b01273
_journal_volume 9
_journal_year 2019
_chemical_formula_moiety 'C24 H31 Cl Ir N O'
_chemical_formula_sum 'C24 H31 Cl Ir N O'
_chemical_formula_weight 577.15
_space_group_crystal_system monoclinic
_space_group_IT_number 14
_space_group_name_Hall '-P 2yn'
_space_group_name_H-M_alt 'P 1 21/n 1'
_symmetry_space_group_name_Hall '-P 2yn'
_symmetry_space_group_name_H-M 'P 1 21/n 1'
_atom_sites_solution_hydrogens geom
_audit_creation_date 2018-02-05
_audit_creation_method
;
Olex2 1.2
(compiled 2017.08.10 svn.r3458 for OlexSys, GUI svn.r5381)
;
_cell_angle_alpha 90
_cell_angle_beta 102.7814(14)
_cell_angle_gamma 90
_cell_formula_units_Z 4
_cell_length_a 8.81332(15)
_cell_length_b 15.7101(3)
_cell_length_c 17.1127(2)
_cell_measurement_reflns_used 5439
_cell_measurement_temperature 292(1)
_cell_measurement_theta_max 72.7600
_cell_measurement_theta_min 5.2070
_cell_volume 2310.68(7)
_computing_cell_refinement 'CrysAlisPro 1.171.38.46 (Rigaku OD, 2015)'
_computing_data_collection 'CrysAlisPro 1.171.38.46 (Rigaku OD, 2015)'
_computing_data_reduction 'CrysAlisPro 1.171.38.46 (Rigaku OD, 2015)'
_computing_molecular_graphics 'Olex2 (Dolomanov et al., 2009)'
_computing_publication_material 'Olex2 (Dolomanov et al., 2009)'
_computing_structure_refinement 'ShelXL (Sheldrick, 2015)'
_diffrn_ambient_environment air
_diffrn_ambient_temperature 292(1)
_diffrn_detector 'CCD plate'
_diffrn_detector_area_resol_mean 15.9595
_diffrn_detector_type EosS2
_diffrn_measured_fraction_theta_full 1.000
_diffrn_measured_fraction_theta_max 0.981
_diffrn_measurement_details
;
List of Runs (angles in degrees, time in seconds):

  # Type    Start    End  Width  t~exp~   \w     \q     \k     \f   Frames
--------------------------------------------------------------------------
  1  \w    -55.00  33.00   1.00    1.00    --  -36.29  38.00 -60.00   88
  2  \w   -105.00 -17.00   1.00    1.00    --  -36.29 -38.00 -30.00   88
  3  \w     20.00 104.00   1.00    1.00    --   36.29  57.00 -60.00   84
  4  \w      1.00  75.00   1.00    1.00    --   36.29 -99.00  90.00   74
  5  \w     20.00 104.00   1.00    1.00    --   36.29  57.00   0.00   84
  6  \w      1.00  75.00   1.00    1.00    --   36.29 -99.00-150.00   74
  7  \w    100.00 178.00   1.00    1.89    --  108.71 111.00 -30.00   78
  8  \w     39.00 115.00   1.00    1.89    --  108.71-111.00  90.00   76
  9  \w     57.00 151.00   1.00    1.89    --  108.71 178.00   0.00   94
 10  \w     42.00 127.00   1.00    1.89    --  108.71 -61.00 -90.00   85
 11  \w     40.00 126.00   1.00    1.89    --  108.71 -45.00-180.00   86
 12  \w     39.00 109.00   1.00    1.89    --  108.71 -94.00 -90.00   70
 13  \w     39.00 109.00   1.00    1.89    --  108.71 -94.00-180.00   70
 14  \w     39.00 103.00   1.00    1.89    --  108.71 -94.00  30.00   64
 15  \w     37.00 142.00   1.00    1.89    --  108.71 -15.00-120.00  105
;
_diffrn_measurement_device 'four-circle diffractometer'
_diffrn_measurement_device_type 'New Gemini, Dual, Cu at zero, EosS2'
_diffrn_measurement_method '\w scans'
_diffrn_orient_matrix_type 'CrysAlisPro convention (1999,Acta A55,543-557)'
_diffrn_orient_matrix_UB_11 0.1527294000
_diffrn_orient_matrix_UB_12 -0.0508439000
_diffrn_orient_matrix_UB_13 0.0108703000
_diffrn_orient_matrix_UB_21 0.0931017000
_diffrn_orient_matrix_UB_22 0.0837725000
_diffrn_orient_matrix_UB_23 0.0097789000
_diffrn_orient_matrix_UB_31 0.0120079000
_diffrn_orient_matrix_UB_32 -0.0029212000
_diffrn_orient_matrix_UB_33 0.0911579000
_diffrn_radiation_monochromator graphite
_diffrn_radiation_probe x-ray
_diffrn_radiation_type CuK\a
_diffrn_radiation_wavelength 1.54184
_diffrn_reflns_av_R_equivalents 0.0474
_diffrn_reflns_av_unetI/netI 0.0448
_diffrn_reflns_Laue_measured_fraction_full 1.000
_diffrn_reflns_Laue_measured_fraction_max 0.981
_diffrn_reflns_limit_h_max 10
_diffrn_reflns_limit_h_min -10
_diffrn_reflns_limit_k_max 15
_diffrn_reflns_limit_k_min -19
_diffrn_reflns_limit_l_max 20
_diffrn_reflns_limit_l_min -12
_diffrn_reflns_number 13230
_diffrn_reflns_point_group_measured_fraction_full 1.000
_diffrn_reflns_point_group_measured_fraction_max 0.981
_diffrn_reflns_theta_full 67.684
_diffrn_reflns_theta_max 72.893
_diffrn_reflns_theta_min 3.864
_diffrn_source 'fine-focus sealed X-ray tube'
_diffrn_source_type 'Enhance (Cu) X-ray Source'
_exptl_absorpt_coefficient_mu 12.342
_exptl_absorpt_correction_T_max 1.00000
_exptl_absorpt_correction_T_min 0.22035
_exptl_absorpt_correction_type multi-scan
_exptl_absorpt_process_details
;
CrysAlisPro 1.171.38.46 (Rigaku Oxford Diffraction, 2015)
Empirical absorption correction using spherical harmonics,
 implemented in SCALE3 ABSPACK scaling algorithm.
;
_exptl_crystal_colour 'clear dark yellow'
_exptl_crystal_colour_lustre clear
_exptl_crystal_colour_modifier dark
_exptl_crystal_colour_primary yellow
_exptl_crystal_density_diffrn 1.659
_exptl_crystal_description block
_exptl_crystal_F_000 1136
_exptl_crystal_size_max 0.3
_exptl_crystal_size_mid 0.2
_exptl_crystal_size_min 0.1
_refine_diff_density_max 2.180
_refine_diff_density_min -2.180
_refine_diff_density_rms 0.292
_refine_ls_extinction_method none
_refine_ls_goodness_of_fit_ref 1.053
_refine_ls_hydrogen_treatment constr
_refine_ls_matrix_type full
_refine_ls_number_parameters 262
_refine_ls_number_reflns 4521
_refine_ls_number_restraints 0
_refine_ls_restrained_S_all 1.053
_refine_ls_R_factor_all 0.0596
_refine_ls_R_factor_gt 0.0549
_refine_ls_shift/su_max 0.001
_refine_ls_shift/su_mean 0.000
_refine_ls_structure_factor_coef Fsqd
_refine_ls_weighting_details 'w=1/[\s^2^(Fo^2^)+(0.1050P)^2^] where P=(Fo^2^+2Fc^2^)/3'
_refine_ls_weighting_scheme calc
_refine_ls_wR_factor_gt 0.1414
_refine_ls_wR_factor_ref 0.1483
_reflns_Friedel_coverage 0.000
_reflns_number_gt 3999
_reflns_number_total 4521
_reflns_threshold_expression 'I > 2\s(I)'
_cod_data_source_file cs9b01273_si_004.cif
_cod_data_source_block yjs-csy-3
_cod_database_code 4514793
_shelx_shelxl_version_number 2014/7
_shelx_space_group_comment
;
The symmetry employed for this shelxl refinement is uniquely defined
by the following loop, which should always be used as a source of
symmetry information in preference to the above space-group names.
They are only intended as comments.
;
_reflns_odcompleteness_completeness 99.95
_reflns_odcompleteness_iscentric 1
_reflns_odcompleteness_theta 66.97
_olex2_refinement_description
;
1. Fixed Uiso
 At 1.2 times of:
  All C(H) groups
 At 1.5 times of:
  All C(H,H,H) groups
2.a Aromatic/amide H refined with riding coordinates:
 C00B(H00B), C00H(H00H), C00L(H00L), C00M(H00M)
2.b Idealised Me refined as rotating group:
 C00F(H00A,H00C,H00D), C00I(H00E,H00F,H00G), C00J(H00I,H00J,H00K), C00N(H00N,
 H00O,H00P), C00O(H00Q,H00R,H00S), C00P(H00T,H00U,H00V), C00Q(H00W,H00X,H00Y),
 C00R(H00Z,H,HA), C00S(H00,HB,HC)
;
_olex2_submission_special_instructions 'No special instructions were received'
_oxdiff_exptl_absorpt_empirical_details
;
Empirical correction (ABSPACK) includes:
- Absorption correction using spherical harmonics
- Frame scaling
- Detector area scaling
;
_oxdiff_exptl_absorpt_empirical_full_max 2.833
_oxdiff_exptl_absorpt_empirical_full_min 0.572

loop_
_space_group_symop_operation_xyz
'x, y, z'
'-x+1/2, y+1/2, -z+1/2'
'-x, -y, -z'
'x-1/2, -y-1/2, z-1/2'

loop_
_atom_site_label
_atom_site_type_symbol
_atom_site_fract_x
_atom_site_fract_y
_atom_site_fract_z
_atom_site_U_iso_or_equiv
_atom_site_adp_type
_atom_site_occupancy
_atom_site_site_symmetry_order
_atom_site_calc_flag
_atom_site_refinement_flags_posn
Ir01 Ir 0.62687(3) 0.61187(2) 0.29505(2) 0.03355(15) Uani 1 1 d .
Cl02 Cl 0.40468(19) 0.65295(13) 0.34434(9) 0.0499(4) Uani 1 1 d .
O003 O 0.4699(5) 0.5657(3) 0.1921(2) 0.0389(9) Uani 1 1 d .
N004 N 0.6019(6) 0.4504(4) 0.3966(3) 0.0403(11) Uani 1 1 d .
C005 C 0.7448(8) 0.7367(5) 0.3153(5) 0.0529(17) Uani 1 1 d .
C006 C 0.8332(8) 0.6714(5) 0.3643(4) 0.0466(15) Uani 1 1 d .
C007 C 0.8748(7) 0.6102(4) 0.3113(5) 0.0437(16) Uani 1 1 d .
C008 C 0.4390(8) 0.3669(5) 0.3056(4) 0.0426(14) Uani 1 1 d .
C009 C 0.4229(6) 0.4893(4) 0.1955(3) 0.0339(12) Uani 1 1 d .
C00A C 0.4741(7) 0.4448(4) 0.2682(3) 0.0371(12) Uani 1 1 d .
C00B C 0.3469(9) 0.2937(5) 0.2832(4) 0.0539(17) Uani 1 1 d .
H00B H 0.2927 0.2865 0.2304 0.065 Uiso 1 1 calc R
C00C C 0.3122(7) 0.4564(4) 0.1201(3) 0.0388(13) Uani 1 1 d .
C00D C 0.5764(6) 0.4944(4) 0.3271(3) 0.0336(11) Uani 1 1 d .
C00E C 0.8016(8) 0.6347(6) 0.2309(5) 0.0522(18) Uani 1 1 d .
C00F C 0.6938(9) 0.4799(6) 0.4726(4) 0.0541(18) Uani 1 1 d .
H00A H 0.8012 0.4661 0.4762 0.081 Uiso 1 1 calc GR
H00C H 0.6584 0.4526 0.5155 0.081 Uiso 1 1 calc GR
H00D H 0.6826 0.5404 0.4765 0.081 Uiso 1 1 calc GR
C00G C 0.5207(8) 0.3728(5) 0.3860(4) 0.0399(14) Uani 1 1 d .
C00H C 0.3380(11) 0.2328(6) 0.3401(5) 0.064(2) Uani 1 1 d .
H00H H 0.2753 0.1853 0.3255 0.077 Uiso 1 1 calc R
C00I C 0.2969(10) 0.5210(6) 0.0520(4) 0.061(2) Uani 1 1 d .
H00E H 0.2657 0.5750 0.0694 0.092 Uiso 1 1 calc GR
H00F H 0.2202 0.5015 0.0066 0.092 Uiso 1 1 calc GR
H00G H 0.3953 0.5269 0.0372 0.092 Uiso 1 1 calc GR
C00J C 0.9823(9) 0.5362(6) 0.3344(5) 0.064(2) Uani 1 1 d .
H00I H 0.9782 0.5175 0.3873 0.096 Uiso 1 1 calc GR
H00J H 1.0867 0.5531 0.3337 0.096 Uiso 1 1 calc GR
H00K H 0.9510 0.4905 0.2971 0.096 Uiso 1 1 calc GR
C00K C 0.7260(8) 0.7164(5) 0.2335(5) 0.0510(17) Uani 1 1 d .
C00L C 0.4224(11) 0.2414(6) 0.4202(5) 0.066(2) Uani 1 1 d .
H00L H 0.4152 0.1994 0.4576 0.079 Uiso 1 1 calc R
C00M C 0.5155(9) 0.3118(5) 0.4433(4) 0.0521(17) Uani 1 1 d .
H00M H 0.5726 0.3179 0.4956 0.063 Uiso 1 1 calc R
C00N C 0.1527(9) 0.4431(7) 0.1408(5) 0.066(2) Uani 1 1 d .
H00N H 0.1646 0.4077 0.1875 0.099 Uiso 1 1 calc GR
H00O H 0.0834 0.4161 0.0966 0.099 Uiso 1 1 calc GR
H00P H 0.1107 0.4972 0.1512 0.099 Uiso 1 1 calc GR
C00O C 0.8145(11) 0.5892(7) 0.1551(5) 0.070(2) Uani 1 1 d .
H00Q H 0.8073 0.5289 0.1626 0.105 Uiso 1 1 calc GR
H00R H 0.9127 0.6025 0.1426 0.105 Uiso 1 1 calc GR
H00S H 0.7316 0.6073 0.1119 0.105 Uiso 1 1 calc GR
C00P C 0.8991(11) 0.6782(6) 0.4529(5) 0.074(3) Uani 1 1 d .
H00T H 0.8207 0.6995 0.4788 0.110 Uiso 1 1 calc GR
H00U H 0.9863 0.7164 0.4625 0.110 Uiso 1 1 calc GR
H00V H 0.9324 0.6230 0.4740 0.110 Uiso 1 1 calc GR
C00Q C 0.3765(11) 0.3736(6) 0.0928(5) 0.062(2) Uani 1 1 d .
H00W H 0.4617 0.3864 0.0682 0.093 Uiso 1 1 calc GR
H00X H 0.2960 0.3451 0.0548 0.093 Uiso 1 1 calc GR
H00Y H 0.4122 0.3373 0.1383 0.093 Uiso 1 1 calc GR
C00R C 0.6790(13) 0.8148(6) 0.3481(8) 0.087(3) Uani 1 1 d .
H00Z H 0.6035 0.8414 0.3062 0.131 Uiso 1 1 calc GR
H H 0.7617 0.8543 0.3683 0.131 Uiso 1 1 calc GR
HA H 0.6304 0.7983 0.3907 0.131 Uiso 1 1 calc GR
C00S C 0.6388(11) 0.7650(8) 0.1619(6) 0.085(3) Uani 1 1 d .
H00 H 0.5479 0.7335 0.1365 0.127 Uiso 1 1 calc GR
HB H 0.7045 0.7731 0.1247 0.127 Uiso 1 1 calc GR
HC H 0.6082 0.8194 0.1789 0.127 Uiso 1 1 calc GR

loop_
_atom_site_aniso_label
_atom_site_aniso_U_11
_atom_site_aniso_U_22
_atom_site_aniso_U_33
_atom_site_aniso_U_23
_atom_site_aniso_U_13
_atom_site_aniso_U_12
Ir01 0.0283(2) 0.0364(2) 0.0341(2) 0.00014(8) 0.00313(12) -0.00106(8)
Cl02 0.0406(8) 0.0667(12) 0.0432(8) 0.0009(7) 0.0107(6) 0.0095(8)
O003 0.042(2) 0.043(3) 0.0292(18) -0.0003(17) 0.0031(15) -0.0048(19)
N004 0.039(3) 0.044(3) 0.034(2) 0.002(2) 0.0016(19) -0.001(2)
C005 0.036(3) 0.036(4) 0.086(5) -0.007(3) 0.012(3) -0.006(3)
C006 0.034(3) 0.045(4) 0.057(4) -0.012(3) 0.001(3) -0.011(3)
C007 0.017(3) 0.046(4) 0.067(5) 0.003(3) 0.009(3) -0.001(2)
C008 0.042(3) 0.049(4) 0.037(3) -0.005(3) 0.007(2) -0.005(3)
C009 0.031(3) 0.040(3) 0.030(2) -0.001(2) 0.006(2) 0.000(2)
C00A 0.032(3) 0.041(3) 0.036(3) -0.001(2) 0.003(2) -0.002(2)
C00B 0.059(4) 0.054(5) 0.047(3) -0.003(3) 0.009(3) -0.010(4)
C00C 0.033(3) 0.048(4) 0.032(3) -0.006(2) 0.000(2) 0.007(3)
C00D 0.032(3) 0.032(3) 0.035(3) 0.005(2) 0.005(2) 0.003(2)
C00E 0.033(3) 0.070(5) 0.059(4) -0.003(4) 0.021(3) -0.008(3)
C00F 0.051(4) 0.066(5) 0.037(3) 0.009(3) -0.009(3) -0.003(3)
C00G 0.039(3) 0.044(4) 0.035(3) 0.004(3) 0.006(2) 0.001(3)
C00H 0.071(5) 0.053(5) 0.067(4) -0.002(4) 0.013(4) -0.023(4)
C00I 0.068(5) 0.070(6) 0.038(3) -0.004(3) -0.006(3) 0.011(4)
C00J 0.043(4) 0.058(5) 0.086(5) 0.004(4) 0.002(4) 0.014(4)
C00K 0.042(4) 0.041(4) 0.071(4) 0.015(3) 0.013(3) -0.004(3)
C00L 0.079(6) 0.062(5) 0.057(4) 0.014(4) 0.013(4) -0.012(4)
C00M 0.061(4) 0.052(4) 0.043(3) 0.005(3) 0.010(3) -0.005(3)
C00N 0.036(4) 0.091(7) 0.068(5) 0.002(5) 0.004(3) 0.003(4)
C00O 0.066(5) 0.094(7) 0.058(5) -0.017(5) 0.031(4) -0.015(5)
C00P 0.071(6) 0.076(7) 0.065(5) -0.024(4) -0.004(4) -0.027(5)
C00Q 0.071(6) 0.058(5) 0.054(4) -0.016(4) 0.008(4) 0.019(4)
C00R 0.069(6) 0.048(6) 0.151(10) -0.026(6) 0.036(6) -0.006(4)
C00S 0.057(5) 0.096(8) 0.097(7) 0.052(6) 0.008(5) -0.001(5)

loop_
_atom_type_symbol
_atom_type_description
_atom_type_scat_dispersion_real
_atom_type_scat_dispersion_imag
_atom_type_scat_source
C C 0.0181 0.0091 'International Tables Vol C Tables 4.2.6.8 and 6.1.1.4'
H H 0.0000 0.0000 'International Tables Vol C Tables 4.2.6.8 and 6.1.1.4'
Cl Cl 0.3639 0.7018 'International Tables Vol C Tables 4.2.6.8 and 6.1.1.4'
Ir Ir -4.7710 6.5667 'International Tables Vol C Tables 4.2.6.8 and 6.1.1.4'
N N 0.0311 0.0180 'International Tables Vol C Tables 4.2.6.8 and 6.1.1.4'
O O 0.0492 0.0322 'International Tables Vol C Tables 4.2.6.8 and 6.1.1.4'

loop_
_geom_angle_atom_site_label_1
_geom_angle_atom_site_label_2
_geom_angle_atom_site_label_3
_geom_angle
O003 Ir01 Cl02 87.17(12)
O003 Ir01 C005 129.3(2)
O003 Ir01 C006 157.8(2)
O003 Ir01 C007 124.4(2)
O003 Ir01 C00K 96.4(2)
C005 Ir01 Cl02 95.7(2)
C005 Ir01 C00K 37.0(3)
C006 Ir01 Cl02 110.3(2)
C006 Ir01 C005 38.5(3)
C006 Ir01 C00K 64.4(3)
C007 Ir01 Cl02 148.3(2)
C007 Ir01 C005 63.9(3)
C007 Ir01 C006 38.7(3)
C007 Ir01 C00K 64.9(3)
C00D Ir01 Cl02 84.42(17)
C00D Ir01 O003 76.6(2)
C00D Ir01 C005 154.1(3)
C00D Ir01 C006 117.5(3)
C00D Ir01 C007 103.6(2)
C00D Ir01 C00E 122.1(3)
C00D Ir01 C00K 160.3(3)
C00E Ir01 Cl02 152.7(3)
C00E Ir01 O003 92.5(2)
C00E Ir01 C005 63.8(3)
C00E Ir01 C006 65.7(3)
C00E Ir01 C007 39.5(3)
C00E Ir01 C00K 38.9(3)
C00K Ir01 Cl02 113.9(2)
C009 O003 Ir01 116.4(3)
C00D N004 C00F 125.4(6)
C00D N004 C00G 110.5(5)
C00G N004 C00F 124.1(5)
C006 C005 Ir01 68.5(4)
C006 C005 C00R 124.2(9)
C00K C005 Ir01 72.3(4)
C00K C005 C006 110.3(7)
C00K C005 C00R 125.5(8)
C00R C005 Ir01 124.8(6)
C005 C006 Ir01 73.0(4)
C005 C006 C00P 125.2(7)
C007 C006 Ir01 70.2(4)
C007 C006 C005 107.0(6)
C007 C006 C00P 126.4(7)
C00P C006 Ir01 132.6(6)
C006 C007 Ir01 71.1(4)
C006 C007 C00E 107.7(6)
C006 C007 C00J 126.4(7)
C00E C007 Ir01 69.1(4)
C00E C007 C00J 125.8(7)
C00J C007 Ir01 127.7(5)
C00B C008 C00A 137.4(6)
C00G C008 C00A 105.3(6)
C00G C008 C00B 117.2(7)
O003 C009 C00A 117.6(5)
O003 C009 C00C 115.7(5)
C00A C009 C00C 126.7(6)
C009 C00A C008 138.7(6)
C009 C00A C00D 112.5(6)
C00D C00A C008 108.2(5)
C008 C00B H00B 120.2
C00H C00B C008 119.5(7)
C00H C00B H00B 120.2
C009 C00C C00I 110.6(6)
C009 C00C C00N 107.3(5)
C009 C00C C00Q 109.6(5)
C00I C00C C00N 109.6(6)
C00I C00C C00Q 107.9(6)
C00Q C00C C00N 112.0(7)
N004 C00D Ir01 135.1(4)
N004 C00D C00A 107.4(5)
C00A C00D Ir01 116.9(4)
C007 C00E Ir01 71.4(4)
C007 C00E C00K 108.6(7)
C007 C00E C00O 126.4(8)
C00K C00E Ir01 75.0(4)
C00K C00E C00O 124.7(8)
C00O C00E Ir01 124.7(6)
N004 C00F H00A 109.5
N004 C00F H00C 109.5
N004 C00F H00D 109.5
H00A C00F H00C 109.5
H00A C00F H00D 109.5
H00C C00F H00D 109.5
N004 C00G C008 108.5(6)
C00M C00G N004 127.4(6)
C00M C00G C008 124.0(7)
C00B C00H H00H 119.4
C00B C00H C00L 121.2(8)
C00L C00H H00H 119.4
C00C C00I H00E 109.5
C00C C00I H00F 109.5
C00C C00I H00G 109.5
H00E C00I H00F 109.5
H00E C00I H00G 109.5
H00F C00I H00G 109.5
C007 C00J H00I 109.5
C007 C00J H00J 109.5
C007 C00J H00K 109.5
H00I C00J H00J 109.5
H00I C00J H00K 109.5
H00J C00J H00K 109.5
C005 C00K Ir01 70.7(4)
C005 C00K C00E 106.1(6)
C005 C00K C00S 128.4(8)
C00E C00K Ir01 66.0(4)
C00E C00K C00S 125.4(8)
C00S C00K Ir01 125.1(6)
C00H C00L H00L 119.9
C00M C00L C00H 120.3(7)
C00M C00L H00L 119.9
C00G C00M C00L 117.7(7)
C00G C00M H00M 121.2
C00L C00M H00M 121.2
C00C C00N H00N 109.5
C00C C00N H00O 109.5
C00C C00N H00P 109.5
H00N C00N H00O 109.5
H00N C00N H00P 109.5
H00O C00N H00P 109.5
C00E C00O H00Q 109.5
C00E C00O H00R 109.5
C00E C00O H00S 109.5
H00Q C00O H00R 109.5
H00Q C00O H00S 109.5
H00R C00O H00S 109.5
C006 C00P H00T 109.5
C006 C00P H00U 109.5
C006 C00P H00V 109.5
H00T C00P H00U 109.5
H00T C00P H00V 109.5
H00U C00P H00V 109.5
C00C C00Q H00W 109.5
C00C C00Q H00X 109.5
C00C C00Q H00Y 109.5
H00W C00Q H00X 109.5
H00W C00Q H00Y 109.5
H00X C00Q H00Y 109.5
C005 C00R H00Z 109.5
C005 C00R H 109.5
C005 C00R HA 109.5
H00Z C00R H 109.5
H00Z C00R HA 109.5
H C00R HA 109.5
C00K C00S H00 109.5
C00K C00S HB 109.5
C00K C00S HC 109.5
H00 C00S HB 109.5
H00 C00S HC 109.5
HB C00S HC 109.5

loop_
_geom_bond_atom_site_label_1
_geom_bond_atom_site_label_2
_geom_bond_distance
Ir01 Cl02 2.3861(16)
Ir01 O003 2.114(4)
Ir01 C005 2.211(7)
Ir01 C006 2.152(6)
Ir01 C007 2.141(6)
Ir01 C00D 2.003(6)
Ir01 C00E 2.111(7)
Ir01 C00K 2.232(7)
O003 C009 1.275(8)
N004 C00D 1.350(7)
N004 C00F 1.448(8)
N004 C00G 1.406(9)
C005 C006 1.440(11)
C005 C00K 1.410(11)
C005 C00R 1.517(12)
C006 C007 1.424(10)
C006 C00P 1.502(10)
C007 C00E 1.438(11)
C007 C00J 1.497(10)
C008 C00A 1.446(10)
C008 C00B 1.411(11)
C008 C00G 1.409(9)
C009 C00A 1.411(8)
C009 C00C 1.526(8)
C00A C00D 1.426(8)
C00B H00B 0.9300
C00B C00H 1.380(11)
C00C C00I 1.529(10)
C00C C00N 1.537(10)
C00C C00Q 1.532(10)
C00E C00K 1.452(12)
C00E C00O 1.506(11)
C00F H00A 0.9600
C00F H00C 0.9600
C00F H00D 0.9600
C00G C00M 1.378(10)
C00H H00H 0.9300
C00H C00L 1.415(12)
C00I H00E 0.9600
C00I H00F 0.9600
C00I H00G 0.9600
C00J H00I 0.9600
C00J H00J 0.9600
C00J H00K 0.9600
C00K C00S 1.502(11)
C00L H00L 0.9300
C00L C00M 1.382(12)
C00M H00M 0.9300
C00N H00N 0.9600
C00N H00O 0.9600
C00N H00P 0.9600
C00O H00Q 0.9600
C00O H00R 0.9600
C00O H00S 0.9600
C00P H00T 0.9600
C00P H00U 0.9600
C00P H00V 0.9600
C00Q H00W 0.9600
C00Q H00X 0.9600
C00Q H00Y 0.9600
C00R H00Z 0.9600
C00R H 0.9600
C00R HA 0.9600
C00S H00 0.9600
C00S HB 0.9600
C00S HC 0.9600
